data_4346448
loop_
_publ_author_name
'Ostrowska, Katarzyna'
'Musielak, Bogdan'
'Szneler, Edward'
'Dudek, \/Lukasz'
'Gryl, Marlena'
'Stadnicka, Katarzyna'

_publ_section_title
;
 Chelate Ring Size Effect as a Factor of Selective Fluorescent Recognition
 of Zn(2+) Ions by Pyrrolo[2,3-b]quinoxaline with a Substituted 2-Pyridyl
 Group Receptor.
;
_journal_issue 17
_journal_name_full 'Inorganic chemistry'
_journal_page_first 8423
_journal_page_last 8435
_journal_paper_doi 10.1021/acs.inorgchem.5b01533
_journal_volume 54
_journal_year 2015
_chemical_formula_sum 'C28 H19 N5 O'
_chemical_formula_weight 441.48
_chemical_melting_point_gt 511
_chemical_melting_point_lt 513
_chemical_name_systematic
;
 (Z)-3-[(pyridin-2-ylamino)phenylmethylidene]-1,3-dihydro-2H-
 1-phenylpyrrolo[2,3-b]quinoxalin-2-one
;
_space_group_IT_number 14
_space_group_name_Hall '-P 2ybc'
_space_group_name_H-M_alt 'P 1 21/c 1'
_symmetry_cell_setting monoclinic
_symmetry_space_group_name_H-M 'P 1 21/c 1'
_atom_sites_solution_hydrogens difmap
_atom_sites_solution_primary direct
_atom_sites_solution_secondary difmap
_audit_creation_method SHELXL-97
_cell_angle_alpha 90.00
_cell_angle_beta 99.620(2)
_cell_angle_gamma 90.00
_cell_formula_units_Z 4
_cell_length_a 11.6851(2)
_cell_length_b 11.2288(2)
_cell_length_c 16.2568(2)
_cell_measurement_reflns_used 16586
_cell_measurement_temperature 293(2)
_cell_measurement_theta_max 76.6614
_cell_measurement_theta_min 3.8337
_cell_volume 2103.05(6)
_computing_cell_refinement
;
CrysAlisPro, Agilent Technologies,
Version 1.171.36.20 (release 27-06-2012 CrysAlis171 .NET)
(compiled Jul 11 2012,15:38:31)
;
_computing_data_collection
;
CrysAlisPro, Agilent Technologies,
Version 1.171.36.20 (release 27-06-2012 CrysAlis171 .NET)
(compiled Jul 11 2012,15:38:31)
;
_computing_data_reduction
;
CrysAlisPro, Agilent Technologies,
Version 1.171.36.20 (release 27-06-2012 CrysAlis171 .NET)
(compiled Jul 11 2012,15:38:31)
;
_computing_molecular_graphics
;
ORTEP-3 for Windows (L. Farrugia, J. Appl. Cryst., 32 (1999) 837) 
and Mercury 2.3 (C. F. Macrae, P. R. Edgington, P. McCabe, E. Pidcock, 
G. P. Shields, R. Taylor, M. Towler, J. van de Streek, J. Appl. Cryst., 
39 (2006) 453)
;
_computing_publication_material
;
SHELXL-97 (M. Sheldrick, Acta Cryst. A64 (2008) 112)
;
_computing_structure_refinement
;
SHELXL-97 (M. Sheldrick, Acta Cryst. A64 (2008) 112)
;
_computing_structure_solution
; SIR92 (A. Altomare, G. Cascarano, 
C. Giacovazzo, A. Guagliardi, M. C. Burla, G. Polidori, M. Camalli, 
J. Appl. Cryst., 27 (1994) 435)
;
_diffrn_ambient_temperature 293(2)
_diffrn_detector_area_resol_mean 10.3756
_diffrn_measured_fraction_theta_full 0.998
_diffrn_measured_fraction_theta_max 0.998
_diffrn_measurement_device_type 'SuperNova, Dual, Mo at zero, Atlas'
_diffrn_radiation_monochromator mirror
_diffrn_radiation_source 'SuperNova (Cu) X-ray Source'
_diffrn_radiation_type 'Cu K\a'
_diffrn_radiation_wavelength 1.54184
_diffrn_reflns_av_R_equivalents 0.0393
_diffrn_reflns_av_sigmaI/netI 0.0148
_diffrn_reflns_limit_h_max 14
_diffrn_reflns_limit_h_min -14
_diffrn_reflns_limit_k_max 13
_diffrn_reflns_limit_k_min -14
_diffrn_reflns_limit_l_max 20
_diffrn_reflns_limit_l_min -20
_diffrn_reflns_number 42565
_diffrn_reflns_theta_full 76.86
_diffrn_reflns_theta_max 76.86
_diffrn_reflns_theta_min 4.81
_exptl_absorpt_coefficient_mu 0.703
_exptl_absorpt_correction_T_max 0.8721
_exptl_absorpt_correction_T_min 0.6983
_exptl_absorpt_correction_type multi-scan
_exptl_absorpt_process_details
;
 CrysAlisPro, Agilent Technologies,
 Version 1.171.36.20 (release 27-06-2012 CrysAlis171 .NET)
 (compiled Jul 11 2012,15:38:31)
 Empirical absorption correction using spherical harmonics,
 implemented in SCALE3 ABSPACK scaling algorithm.
;
_exptl_crystal_colour yellow
_exptl_crystal_density_diffrn 1.394
_exptl_crystal_density_method 'not measured'
_exptl_crystal_description block
_exptl_crystal_F_000 920
_exptl_crystal_size_max 0.55
_exptl_crystal_size_mid 0.35
_exptl_crystal_size_min 0.20
_refine_diff_density_max 0.222
_refine_diff_density_min -0.147
_refine_diff_density_rms 0.033
_refine_ls_extinction_coef 0.00107(18)
_refine_ls_extinction_expression Fc^*^=kFc[1+0.001xFc^2^\l^3^/sin(2\q)]^-1/4^
_refine_ls_extinction_method SHELXL
_refine_ls_goodness_of_fit_ref 1.024
_refine_ls_hydrogen_treatment mixed
_refine_ls_matrix_type full
_refine_ls_number_parameters 311
_refine_ls_number_reflns 4431
_refine_ls_number_restraints 1
_refine_ls_restrained_S_all 1.024
_refine_ls_R_factor_all 0.0428
_refine_ls_R_factor_gt 0.0367
_refine_ls_shift/su_max 0.000
_refine_ls_shift/su_mean 0.000
_refine_ls_structure_factor_coef Fsqd
_refine_ls_weighting_details 'w=1/[\s^2^(Fo^2^)+(0.0532P)^2^+0.4698P] where P=(Fo^2^+2Fc^2^)/3'
_refine_ls_weighting_scheme calc
_refine_ls_wR_factor_gt 0.0979
_refine_ls_wR_factor_ref 0.1040
_reflns_number_gt 3873
_reflns_number_total 4431
_reflns_threshold_expression >2sigma(I)
_cod_data_source_file ic5b01533_si_003.cif
_cod_data_source_block (Z)-2_isomer
_cod_original_sg_symbol_H-M 'P 2(1)/c'
_cod_database_code 4346448

loop_
_symmetry_equiv_pos_as_xyz
'x, y, z'
'-x, y+1/2, -z+1/2'
'-x, -y, -z'
'x, -y-1/2, z-1/2'

loop_
_atom_site_label
_atom_site_type_symbol
_atom_site_fract_x
_atom_site_fract_y
_atom_site_fract_z
_atom_site_U_iso_or_equiv
_atom_site_adp_type
_atom_site_occupancy
_atom_site_symmetry_multiplicity
_atom_site_calc_flag
_atom_site_refinement_flags
O2 O 0.14246(8) -0.15723(8) 0.53883(6) 0.0475(2) Uani 1 1 d .
N1 N 0.28386(9) -0.14898(9) 0.45431(7) 0.0371(2) Uani 1 1 d .
C2 C 0.21121(10) -0.09881(11) 0.50556(7) 0.0375(3) Uani 1 1 d .
C3 C 0.23380(10) 0.02954(11) 0.51039(8) 0.0371(3) Uani 1 1 d .
C3A C 0.31706(10) 0.05355(10) 0.45579(7) 0.0351(2) Uani 1 1 d .
N4 N 0.36042(9) 0.15327(9) 0.43284(7) 0.0411(2) Uani 1 1 d .
C4A C 0.44168(11) 0.14054(11) 0.38046(7) 0.0377(3) Uani 1 1 d .
C5 C 0.49257(12) 0.24356(12) 0.35269(9) 0.0477(3) Uani 1 1 d .
H5 H 0.4682 0.3182 0.3675 0.057 Uiso 1 1 calc R
C6 C 0.57740(12) 0.23526(13) 0.30426(9) 0.0481(3) Uani 1 1 d .
H6 H 0.6104 0.3041 0.2866 0.058 Uiso 1 1 calc R
C7 C 0.61462(11) 0.12367(13) 0.28124(8) 0.0457(3) Uani 1 1 d .
H7 H 0.6740 0.1185 0.2498 0.055 Uiso 1 1 calc R
C8 C 0.56409(11) 0.02176(12) 0.30474(8) 0.0424(3) Uani 1 1 d .
H8 H 0.5880 -0.0519 0.2878 0.051 Uiso 1 1 calc R
C8A C 0.47606(10) 0.02772(11) 0.35441(7) 0.0353(3) Uani 1 1 d .
N9 N 0.42579(9) -0.07660(9) 0.37639(6) 0.0378(2) Uani 1 1 d .
C9A C 0.34935(10) -0.06016(10) 0.42470(7) 0.0342(2) Uani 1 1 d .
C11 C 0.28163(10) -0.27213(10) 0.43170(7) 0.0343(2) Uani 1 1 d .
C12 C 0.38258(11) -0.33861(11) 0.44457(8) 0.0398(3) Uani 1 1 d .
H12 H 0.4532 -0.3033 0.4663 0.048 Uiso 1 1 calc R
C13 C 0.37695(11) -0.45879(11) 0.42453(8) 0.0435(3) Uani 1 1 d .
H13 H 0.4445 -0.5042 0.4332 0.052 Uiso 1 1 calc R
C14 C 0.27290(11) -0.51208(11) 0.39190(8) 0.0435(3) Uani 1 1 d .
H14 H 0.2700 -0.5931 0.3799 0.052 Uiso 1 1 calc R
C15 C 0.17306(11) -0.44400(12) 0.37726(9) 0.0441(3) Uani 1 1 d .
H15 H 0.1029 -0.4788 0.3539 0.053 Uiso 1 1 calc R
C16 C 0.17712(10) -0.32436(11) 0.39724(8) 0.0400(3) Uani 1 1 d .
H16 H 0.1097 -0.2788 0.3876 0.048 Uiso 1 1 calc R
C30 C 0.18394(10) 0.10428(11) 0.56191(7) 0.0368(3) Uani 1 1 d .
C31 C 0.20947(10) 0.23347(11) 0.57005(7) 0.0362(3) Uani 1 1 d .
C32 C 0.31929(11) 0.27337(12) 0.60455(9) 0.0442(3) Uani 1 1 d .
H32 H 0.3803 0.2196 0.6166 0.053 Uiso 1 1 calc R
C33 C 0.33801(12) 0.39319(13) 0.62103(9) 0.0486(3) Uani 1 1 d .
H33 H 0.4112 0.4194 0.6457 0.058 Uiso 1 1 calc R
C34 C 0.24877(12) 0.47421(13) 0.60116(9) 0.0493(3) Uani 1 1 d .
H34 H 0.2619 0.5547 0.6123 0.059 Uiso 1 1 calc R
C35 C 0.14025(12) 0.43527(12) 0.56473(9) 0.0471(3) Uani 1 1 d .
H35 H 0.0805 0.4900 0.5505 0.057 Uiso 1 1 calc R
C36 C 0.11966(11) 0.31551(12) 0.54923(8) 0.0407(3) Uani 1 1 d .
H36 H 0.0461 0.2897 0.5250 0.049 Uiso 1 1 calc R
N30 N 0.10618(10) 0.05784(10) 0.60639(7) 0.0449(3) Uani 1 1 d D
H30 H 0.0843(13) -0.0179(9) 0.5946(10) 0.054 Uiso 1 1 d D
C37 C 0.05550(11) 0.10601(11) 0.67199(8) 0.0394(3) Uani 1 1 d .
C38 C 0.10438(13) 0.19543(12) 0.72552(8) 0.0472(3) Uani 1 1 d .
H38 H 0.1754 0.2291 0.7201 0.057 Uiso 1 1 calc R
C41 C -0.09870(13) 0.08865(14) 0.74062(9) 0.0533(4) Uani 1 1 d .
H41 H -0.1676 0.0508 0.7468 0.064 Uiso 1 1 calc R
N42 N -0.04366(9) 0.05114(10) 0.67947(7) 0.0454(3) Uani 1 1 d .
C39 C 0.04421(15) 0.23310(13) 0.78732(9) 0.0549(4) Uani 1 1 d .
H39 H 0.0737 0.2940 0.8235 0.066 Uiso 1 1 calc R
C40 C -0.05980(14) 0.17960(15) 0.79486(9) 0.0576(4) Uani 1 1 d .
H40 H -0.1023 0.2042 0.8353 0.069 Uiso 1 1 calc R

loop_
_atom_site_aniso_label
_atom_site_aniso_U_11
_atom_site_aniso_U_22
_atom_site_aniso_U_33
_atom_site_aniso_U_23
_atom_site_aniso_U_13
_atom_site_aniso_U_12
O2 0.0539(5) 0.0385(5) 0.0562(5) -0.0040(4) 0.0272(4) -0.0066(4)
N1 0.0396(5) 0.0298(5) 0.0449(5) -0.0033(4) 0.0158(4) 0.0004(4)
C2 0.0391(6) 0.0353(6) 0.0404(6) -0.0033(5) 0.0135(5) 0.0004(5)
C3 0.0392(6) 0.0334(6) 0.0415(6) -0.0031(5) 0.0145(5) 0.0004(5)
C3A 0.0370(6) 0.0328(6) 0.0373(6) -0.0024(4) 0.0112(5) 0.0018(4)
N4 0.0486(6) 0.0324(5) 0.0466(6) -0.0040(4) 0.0201(5) -0.0002(4)
C4A 0.0422(6) 0.0349(6) 0.0379(6) -0.0024(5) 0.0129(5) -0.0007(5)
C5 0.0607(8) 0.0346(6) 0.0525(7) -0.0035(5) 0.0231(6) -0.0039(6)
C6 0.0569(8) 0.0436(7) 0.0475(7) -0.0003(6) 0.0198(6) -0.0110(6)
C7 0.0452(7) 0.0533(8) 0.0419(7) -0.0014(6) 0.0171(5) -0.0041(6)
C8 0.0442(6) 0.0423(7) 0.0438(6) -0.0031(5) 0.0167(5) 0.0032(5)
C8A 0.0370(6) 0.0350(6) 0.0349(6) -0.0012(4) 0.0087(4) 0.0006(5)
N9 0.0403(5) 0.0329(5) 0.0431(5) -0.0024(4) 0.0151(4) 0.0024(4)
C9A 0.0352(5) 0.0314(6) 0.0371(6) -0.0013(4) 0.0094(4) 0.0012(4)
C11 0.0404(6) 0.0280(6) 0.0367(6) -0.0006(4) 0.0122(5) 0.0008(4)
C12 0.0372(6) 0.0385(6) 0.0435(6) -0.0054(5) 0.0058(5) 0.0022(5)
C13 0.0446(6) 0.0372(7) 0.0489(7) -0.0032(5) 0.0079(5) 0.0089(5)
C14 0.0538(7) 0.0303(6) 0.0484(7) -0.0043(5) 0.0140(6) -0.0014(5)
C15 0.0412(6) 0.0406(7) 0.0512(7) -0.0044(5) 0.0095(5) -0.0071(5)
C16 0.0363(6) 0.0374(6) 0.0473(7) 0.0022(5) 0.0100(5) 0.0028(5)
C30 0.0372(6) 0.0354(6) 0.0396(6) -0.0025(5) 0.0120(5) 0.0021(5)
C31 0.0380(6) 0.0363(6) 0.0368(6) -0.0029(5) 0.0135(5) 0.0009(5)
C32 0.0355(6) 0.0464(7) 0.0523(7) -0.0019(6) 0.0116(5) 0.0037(5)
C33 0.0402(6) 0.0511(8) 0.0558(8) -0.0093(6) 0.0120(6) -0.0089(6)
C34 0.0590(8) 0.0385(7) 0.0544(8) -0.0067(6) 0.0209(6) -0.0049(6)
C35 0.0503(7) 0.0420(7) 0.0505(7) 0.0034(6) 0.0124(6) 0.0083(6)
C36 0.0376(6) 0.0438(7) 0.0413(6) -0.0002(5) 0.0085(5) 0.0019(5)
N30 0.0511(6) 0.0371(6) 0.0523(6) -0.0065(5) 0.0258(5) -0.0021(5)
C37 0.0442(6) 0.0359(6) 0.0410(6) 0.0034(5) 0.0158(5) 0.0068(5)
C38 0.0567(8) 0.0436(7) 0.0436(7) -0.0004(5) 0.0148(6) -0.0009(6)
C41 0.0518(8) 0.0630(9) 0.0501(8) 0.0079(7) 0.0230(6) 0.0070(7)
N42 0.0457(6) 0.0477(6) 0.0464(6) 0.0044(5) 0.0184(5) 0.0015(5)
C39 0.0813(10) 0.0438(8) 0.0430(7) -0.0021(6) 0.0197(7) 0.0059(7)
C40 0.0710(10) 0.0598(9) 0.0489(8) 0.0054(7) 0.0301(7) 0.0166(7)

loop_
_atom_type_symbol
_atom_type_description
_atom_type_scat_dispersion_real
_atom_type_scat_dispersion_imag
_atom_type_scat_source
C C 0.0181 0.0091 'International Tables Vol C Tables 4.2.6.8 and 6.1.1.4'
H H 0.0000 0.0000 'International Tables Vol C Tables 4.2.6.8 and 6.1.1.4'
N N 0.0311 0.0180 'International Tables Vol C Tables 4.2.6.8 and 6.1.1.4'
O O 0.0492 0.0322 'International Tables Vol C Tables 4.2.6.8 and 6.1.1.4'

loop_
_geom_angle_atom_site_label_1
_geom_angle_atom_site_label_2
_geom_angle_atom_site_label_3
_geom_angle
C9A N1 C2 109.88(9)
C9A N1 C11 126.29(10)
C2 N1 C11 123.65(10)
O2 C2 N1 123.46(11)
O2 C2 C3 128.76(11)
N1 C2 C3 107.79(10)
C30 C3 C3A 130.79(11)
C30 C3 C2 122.67(11)
C3A C3 C2 106.49(10)
N4 C3A C9A 121.31(11)
N4 C3A C3 131.76(11)
C9A C3A C3 106.93(10)
C3A N4 C4A 115.15(10)
N4 C4A C5 118.80(11)
N4 C4A C8A 122.31(11)
C5 C4A C8A 118.88(11)
C6 C5 C4A 120.90(12)
C6 C5 H5 119.5
C4A C5 H5 119.5
C5 C6 C7 120.19(12)
C5 C6 H6 119.9
C7 C6 H6 119.9
C8 C7 C6 120.39(12)
C8 C7 H7 119.8
C6 C7 H7 119.8
C7 C8 C8A 120.59(12)
C7 C8 H8 119.7
C8A C8 H8 119.7
N9 C8A C8 119.27(11)
N9 C8A C4A 121.78(10)
C8 C8A C4A 118.96(11)
C9A N9 C8A 113.62(10)
N9 C9A N1 125.57(10)
N9 C9A C3A 125.69(11)
N1 C9A C3A 108.74(10)
C12 C11 C16 120.32(11)
C12 C11 N1 120.34(11)
C16 C11 N1 119.35(10)
C11 C12 C13 118.96(12)
C11 C12 H12 120.5
C13 C12 H12 120.5
C14 C13 C12 121.10(12)
C14 C13 H13 119.4
C12 C13 H13 119.4
C13 C14 C15 119.40(12)
C13 C14 H14 120.3
C15 C14 H14 120.3
C16 C15 C14 120.19(12)
C16 C15 H15 119.9
C14 C15 H15 119.9
C15 C16 C11 120.00(11)
C15 C16 H16 120.0
C11 C16 H16 120.0
N30 C30 C3 118.53(11)
N30 C30 C31 118.12(10)
C3 C30 C31 123.34(11)
C32 C31 C36 119.52(12)
C32 C31 C30 120.75(11)
C36 C31 C30 119.51(11)
C33 C32 C31 119.92(12)
C33 C32 H32 120.0
C31 C32 H32 120.0
C34 C33 C32 120.47(12)
C34 C33 H33 119.8
C32 C33 H33 119.8
C35 C34 C33 119.75(13)
C35 C34 H34 120.1
C33 C34 H34 120.1
C34 C35 C36 120.45(12)
C34 C35 H35 119.8
C36 C35 H35 119.8
C35 C36 C31 119.83(12)
C35 C36 H36 120.1
C31 C36 H36 120.1
C30 N30 C37 131.19(11)
C30 N30 H30 116.2(10)
C37 N30 H30 112.5(10)
N42 C37 C38 123.30(12)
N42 C37 N30 111.84(12)
C38 C37 N30 124.78(12)
C39 C38 C37 118.05(13)
C39 C38 H38 121.0
C37 C38 H38 121.0
N42 C41 C40 124.12(14)
N42 C41 H41 117.9
C40 C41 H41 117.9
C37 N42 C41 117.01(13)
C40 C39 C38 119.54(14)
C40 C39 H39 120.2
C38 C39 H39 120.2
C41 C40 C39 117.90(13)
C41 C40 H40 121.1
C39 C40 H40 121.1

loop_
_geom_bond_atom_site_label_1
_geom_bond_atom_site_label_2
_geom_bond_distance
O2 C2 1.2303(14)
N1 C9A 1.3912(15)
N1 C2 1.4030(14)
N1 C11 1.4299(14)
C2 C3 1.4650(17)
C3 C30 1.3813(16)
C3 C3A 1.4477(15)
C3A N4 1.3087(15)
C3A C9A 1.4464(15)
N4 C4A 1.3847(15)
C4A C5 1.4090(17)
C4A C8A 1.4150(16)
C5 C6 1.3682(18)
C5 H5 0.9300
C6 C7 1.3976(19)
C6 H6 0.9300
C7 C8 1.3709(19)
C7 H7 0.9300
C8 C8A 1.4115(16)
C8 H8 0.9300
C8A N9 1.3839(15)
N9 C9A 1.2974(15)
C11 C12 1.3820(16)
C11 C16 1.3859(17)
C12 C13 1.3872(17)
C12 H12 0.9300
C13 C14 1.3792(18)
C13 H13 0.9300
C14 C15 1.3817(18)
C14 H14 0.9300
C15 C16 1.3812(18)
C15 H15 0.9300
C16 H16 0.9300
C30 N30 1.3564(15)
C30 C31 1.4825(17)
C31 C32 1.3862(17)
C31 C36 1.3949(17)
C32 C33 1.3821(19)
C32 H32 0.9300
C33 C34 1.381(2)
C33 H33 0.9300
C34 C35 1.378(2)
C34 H34 0.9300
C35 C36 1.3819(19)
C35 H35 0.9300
C36 H36 0.9300
N30 C37 1.4113(15)
N30 H30 0.900(9)
C37 N42 1.3357(16)
C37 C38 1.3877(19)
C38 C39 1.3851(19)
C38 H38 0.9300
C41 N42 1.3390(17)
C41 C40 1.376(2)
C41 H41 0.9300
C39 C40 1.379(2)
C39 H39 0.9300
C40 H40 0.9300

loop_
_geom_hbond_atom_site_label_D
_geom_hbond_atom_site_label_H
_geom_hbond_atom_site_label_A
_geom_hbond_distance_DH
_geom_hbond_distance_HA
_geom_hbond_distance_DA
_geom_hbond_angle_DHA
N30 H30 O2 0.90(1) 1.98(1) 2.7155(14) 137(1)

loop_
_geom_torsion_atom_site_label_1
_geom_torsion_atom_site_label_2
_geom_torsion_atom_site_label_3
_geom_torsion_atom_site_label_4
_geom_torsion
C9A N1 C2 O2 178.68(12)
C11 N1 C2 O2 3.37(19)
C9A N1 C2 C3 -1.35(14)
C11 N1 C2 C3 -176.65(11)
O2 C2 C3 C30 5.8(2)
N1 C2 C3 C30 -174.16(11)
O2 C2 C3 C3A -176.49(13)
N1 C2 C3 C3A 3.54(13)
C30 C3 C3A N4 -7.8(2)
C2 C3 C3A N4 174.71(13)
C30 C3 C3A C9A 173.13(13)
C2 C3 C3A C9A -4.32(13)
C9A C3A N4 C4A -2.66(17)
C3 C3A N4 C4A 178.42(12)
C3A N4 C4A C5 179.91(12)
C3A N4 C4A C8A -0.61(18)
N4 C4A C5 C6 176.74(13)
C8A C4A C5 C6 -2.8(2)
C4A C5 C6 C7 0.3(2)
C5 C6 C7 C8 2.0(2)
C6 C7 C8 C8A -1.8(2)
C7 C8 C8A N9 179.30(12)
C7 C8 C8A C4A -0.76(19)
N4 C4A C8A N9 3.44(19)
C5 C4A C8A N9 -177.08(12)
N4 C4A C8A C8 -176.51(11)
C5 C4A C8A C8 2.97(18)
C8 C8A N9 C9A 177.45(11)
C4A C8A N9 C9A -2.49(17)
C8A N9 C9A N1 178.27(11)
C8A N9 C9A C3A -0.87(17)
C2 N1 C9A N9 179.32(11)
C11 N1 C9A N9 -5.53(19)
C2 N1 C9A C3A -1.41(14)
C11 N1 C9A C3A 173.74(11)
N4 C3A C9A N9 3.7(2)
C3 C3A C9A N9 -177.12(11)
N4 C3A C9A N1 -175.54(11)
C3 C3A C9A N1 3.61(13)
C9A N1 C11 C12 58.43(17)
C2 N1 C11 C12 -127.06(13)
C9A N1 C11 C16 -121.98(13)
C2 N1 C11 C16 52.54(16)
C16 C11 C12 C13 -1.70(19)
N1 C11 C12 C13 177.90(11)
C11 C12 C13 C14 0.3(2)
C12 C13 C14 C15 1.4(2)
C13 C14 C15 C16 -1.7(2)
C14 C15 C16 C11 0.3(2)
C12 C11 C16 C15 1.41(19)
N1 C11 C16 C15 -178.19(11)
C3A C3 C30 N30 179.28(12)
C2 C3 C30 N30 -3.63(19)
C3A C3 C30 C31 0.4(2)
C2 C3 C30 C31 177.49(12)
N30 C30 C31 C32 115.37(13)
C3 C30 C31 C32 -65.73(17)
N30 C30 C31 C36 -59.22(16)
C3 C30 C31 C36 119.67(13)
C36 C31 C32 C33 2.48(19)
C30 C31 C32 C33 -172.11(12)
C31 C32 C33 C34 -1.9(2)
C32 C33 C34 C35 0.1(2)
C33 C34 C35 C36 1.1(2)
C34 C35 C36 C31 -0.4(2)
C32 C31 C36 C35 -1.34(18)
C30 C31 C36 C35 173.32(11)
C3 C30 N30 C37 169.09(13)
C31 C30 N30 C37 -12.0(2)
C30 N30 C37 N42 158.39(13)
C30 N30 C37 C38 -24.6(2)
N42 C37 C38 C39 -3.1(2)
N30 C37 C38 C39 -179.71(13)
C38 C37 N42 C41 2.16(19)
N30 C37 N42 C41 179.17(12)
C40 C41 N42 C37 0.5(2)
C37 C38 C39 C40 1.4(2)
N42 C41 C40 C39 -2.0(2)
C38 C39 C40 C41 1.0(2)
